data_4302300
loop_
_publ_author_name
'Struthers, Harriet'
'Hagenbach, Adelheid'
'Abram, Ulrich'
'Schibli, Roger'

_publ_section_title
;
 Organometallic [Re(CO)3]+ and [Re(CO)2(NO)]2+ Labeled Substrates for
 Human Thymidine Kinase 1
;
_journal_coden_ASTM INOCAJ
_journal_issue 12
_journal_name_full 'Inorganic Chemistry'
_journal_page_first 5154
_journal_page_last 5163
_journal_paper_doi 10.1021/ic9000126
_journal_volume 48
_journal_year 2009
_chemical_absolute_configuration ad
_chemical_formula_moiety 'C18 H21 N4 O12 Re'
_chemical_formula_sum 'C18 H21 N4 O12 Re'
_chemical_formula_weight 671.59
_chemical_name_systematic
;
(Thymidineiminodiacetato-O,O,N)dicarbonylnitrosylrhenium(I)
;
_space_group_IT_number 19
_symmetry_cell_setting orthorhombic
_symmetry_space_group_name_Hall 'P 2ac 2ab'
_symmetry_space_group_name_H-M 'P 21 21 21'
_atom_sites_solution_hydrogens geom
_atom_sites_solution_primary direct
_atom_sites_solution_secondary difmap
_audit_creation_method SHELXL-97
_cell_angle_alpha 90.00
_cell_angle_beta 90.00
_cell_angle_gamma 90.00
_cell_formula_units_Z 4
_cell_length_a 6.991(5)
_cell_length_b 9.738(5)
_cell_length_c 32.511(5)
_cell_measurement_reflns_used 5547
_cell_measurement_temperature 173(2)
_cell_measurement_theta_max 27.23
_cell_measurement_theta_min 2.51
_cell_volume 2213(2)
_computing_cell_refinement 'STOE X-AREA'
_computing_data_collection 'STOE X-AREA'
_computing_data_reduction 'STOE x-RED'
_computing_molecular_graphics ORTEP
_computing_publication_material WINGX
_computing_structure_refinement 'SHELXL-97 (Sheldrick, 1997)'
_computing_structure_solution 'SHELXs-97 (Sheldrick, 1997)'
_diffrn_ambient_temperature 173(2)
_diffrn_detector_area_resol_mean 6.67
_diffrn_measured_fraction_theta_full 0.993
_diffrn_measured_fraction_theta_max 0.993
_diffrn_measurement_device_type 'STOE IPDS 2T'
_diffrn_measurement_method 'rotation method'
_diffrn_radiation_monochromator graphite
_diffrn_radiation_source 'fine-focus sealed tube'
_diffrn_radiation_type MoK\a
_diffrn_radiation_wavelength 0.71069
_diffrn_reflns_av_R_equivalents 0.0827
_diffrn_reflns_av_sigmaI/netI 0.0725
_diffrn_reflns_limit_h_max 8
_diffrn_reflns_limit_h_min -8
_diffrn_reflns_limit_k_max 12
_diffrn_reflns_limit_k_min -12
_diffrn_reflns_limit_l_max 41
_diffrn_reflns_limit_l_min -41
_diffrn_reflns_number 16321
_diffrn_reflns_theta_full 26.77
_diffrn_reflns_theta_max 26.77
_diffrn_reflns_theta_min 2.44
_diffrn_standards_decay_% 0
_exptl_absorpt_coefficient_mu 5.564
_exptl_absorpt_correction_T_max 0.8874
_exptl_absorpt_correction_T_min 0.6506
_exptl_absorpt_correction_type integration
_exptl_absorpt_process_details numerical
_exptl_crystal_colour colourless
_exptl_crystal_density_diffrn 2.015
_exptl_crystal_density_method 'not measured'
_exptl_crystal_description needle
_exptl_crystal_F_000 1312
_exptl_crystal_size_max 0.18
_exptl_crystal_size_mid 0.077
_exptl_crystal_size_min 0.02
_refine_diff_density_max 1.046
_refine_diff_density_min -2.364
_refine_diff_density_rms 0.216
_refine_ls_abs_structure_details 'Flack H D (1983), Acta Cryst. A39, 876-881'
_refine_ls_abs_structure_Flack 0.00(2)
_refine_ls_extinction_method none
_refine_ls_goodness_of_fit_ref 0.998
_refine_ls_hydrogen_treatment constr
_refine_ls_matrix_type full
_refine_ls_number_parameters 316
_refine_ls_number_reflns 4687
_refine_ls_number_restraints 0
_refine_ls_restrained_S_all 0.998
_refine_ls_R_factor_all 0.0804
_refine_ls_R_factor_gt 0.0538
_refine_ls_shift/su_max 0.000
_refine_ls_shift/su_mean 0.000
_refine_ls_structure_factor_coef Fsqd
_refine_ls_weighting_details 'calc w=1/[\s^2^(Fo^2^)+(0.0795P)^2^+0.0000P] where P=(Fo^2^+2Fc^2^)/3'
_refine_ls_weighting_scheme calc
_refine_ls_wR_factor_gt 0.1214
_refine_ls_wR_factor_ref 0.1330
_reflns_number_gt 3425
_reflns_number_total 4687
_reflns_threshold_expression >2sigma(I)
_cod_duplicate_entry 4338540
_cod_data_source_file ic9000126_si_002_1.cif
_cod_data_source_block '[Re(CO)2(NO)L1]'
_cod_database_code 4302300

loop_
_symmetry_equiv_pos_as_xyz
'x, y, z'
'-x+1/2, -y, z+1/2'
'x+1/2, -y+1/2, -z'
'-x, y+1/2, -z+1/2'

loop_
_atom_site_label
_atom_site_type_symbol
_atom_site_fract_x
_atom_site_fract_y
_atom_site_fract_z
_atom_site_U_iso_or_equiv
_atom_site_adp_type
_atom_site_occupancy
_atom_site_symmetry_multiplicity
_atom_site_calc_flag
_atom_site_refinement_flags
_atom_site_disorder_assembly
_atom_site_disorder_group
Re Re 0.10724(5) 0.24985(8) 0.715002(11) 0.02986(13) Uani 1 1 d . . .
N10 N 0.2109(17) 0.4253(14) 0.7187(3) 0.047(3) Uani 1 1 d . . .
O10 O 0.2767(16) 0.5353(9) 0.7227(3) 0.053(3) Uani 1 1 d . . .
C20 C -0.1121(19) 0.3060(12) 0.7434(3) 0.034(3) Uani 1 1 d . . .
O20 O -0.2596(13) 0.3403(11) 0.7582(3) 0.047(2) Uani 1 1 d . . .
C30 C 0.2429(19) 0.1943(13) 0.7666(5) 0.044(3) Uani 1 1 d . . .
O30 O 0.3229(17) 0.1575(11) 0.7945(3) 0.052(3) Uani 1 1 d . . .
N11 N -0.0282(11) 0.2633(14) 0.6537(3) 0.0261(19) Uani 1 1 d . . .
C12 C -0.1706(19) 0.1495(12) 0.6533(4) 0.028(3) Uani 1 1 d . . .
H12A H -0.1946 0.1229 0.6250 0.034 Uiso 1 1 calc R . .
H12B H -0.2900 0.1828 0.6647 0.034 Uiso 1 1 calc R . .
C13 C -0.1083(19) 0.0252(13) 0.6770(4) 0.038(3) Uani 1 1 d . . .
O13 O -0.1566(15) -0.0905(9) 0.6690(4) 0.054(3) Uani 1 1 d . . .
O14 O 0.0055(12) 0.0536(9) 0.7088(3) 0.035(2) Uani 1 1 d . . .
C14 C 0.1228(14) 0.2399(18) 0.6227(3) 0.032(2) Uani 1 1 d . . .
H14A H 0.1573 0.3274 0.6105 0.038 Uiso 1 1 calc R . .
H14B H 0.0714 0.1824 0.6010 0.038 Uiso 1 1 calc R . .
C15 C 0.3015(17) 0.1731(11) 0.6395(4) 0.031(3) Uani 1 1 d . . .
O15 O 0.4175(12) 0.1216(9) 0.6155(3) 0.039(2) Uani 1 1 d . . .
O16 O 0.3273(13) 0.1774(9) 0.6787(3) 0.0345(19) Uani 1 1 d . . .
C9 C -0.1264(19) 0.3984(12) 0.6471(4) 0.029(3) Uani 1 1 d . . .
H9A H -0.0311 0.4708 0.6474 0.035 Uiso 1 1 calc R . .
H9B H -0.2136 0.4147 0.6697 0.035 Uiso 1 1 calc R . .
C8 C -0.2377(18) 0.4070(11) 0.6069(4) 0.032(3) Uani 1 1 d . . .
H8A H -0.1553 0.3823 0.5840 0.038 Uiso 1 1 calc R . .
H8B H -0.3443 0.3433 0.6075 0.038 Uiso 1 1 calc R . .
N3 N -0.3091(14) 0.5486(8) 0.6014(3) 0.0254(19) Uani 1 1 d . . .
C2 C -0.1957(18) 0.6416(11) 0.5789(4) 0.028(2) Uani 1 1 d . . .
O3 O -0.0405(13) 0.6049(9) 0.5647(3) 0.036(2) Uani 1 1 d . . .
N1 N -0.2676(13) 0.7708(10) 0.5753(3) 0.026(2) Uani 1 1 d . . .
C6 C -0.4414(17) 0.8061(12) 0.5938(4) 0.032(3) Uani 1 1 d . . .
H6 H -0.4829 0.8965 0.5915 0.038 Uiso 1 1 calc R . .
C5 C -0.5507(17) 0.7188(9) 0.6144(4) 0.029(3) Uani 1 1 d . . .
C7 C -0.7332(15) 0.7633(17) 0.6342(4) 0.035(3) Uani 1 1 d . . .
H7A H -0.7927 0.6859 0.6472 0.052 Uiso 1 1 calc R . .
H7B H -0.8175 0.7999 0.6136 0.052 Uiso 1 1 calc R . .
H7C H -0.7067 0.8327 0.6543 0.052 Uiso 1 1 calc R . .
C4 C -0.4876(16) 0.5781(12) 0.6182(4) 0.030(2) Uani 1 1 d . . .
O2 O -0.5825(12) 0.4851(8) 0.6350(3) 0.038(2) Uani 1 1 d . . .
C21 C -0.1502(17) 0.8675(11) 0.5509(4) 0.029(3) Uani 1 1 d . . .
H21 H -0.0158 0.8598 0.5592 0.035 Uiso 1 1 calc R . .
O25 O -0.2167(12) 1.0023(8) 0.5587(2) 0.0324(18) Uani 1 1 d . . .
C24 C -0.2368(18) 1.0744(12) 0.5190(4) 0.033(3) Uani 1 1 d . . .
H24 H -0.1658 1.1609 0.5210 0.040 Uiso 1 1 calc R . .
C26 C -0.439(2) 1.1088(16) 0.5117(5) 0.044(4) Uani 1 1 d . . .
H26A H -0.4531 1.1391 0.4835 0.053 Uiso 1 1 calc R . .
H26B H -0.5147 1.0260 0.5150 0.053 Uiso 1 1 calc R . .
O27 O -0.5145(14) 1.2119(8) 0.5382(3) 0.043(2) Uani 1 1 d . . .
H27 H -0.5057 1.1866 0.5621 0.064 Uiso 1 1 calc R . .
C23 C -0.1391(16) 0.9876(12) 0.4878(4) 0.033(3) Uani 1 1 d . . .
H23 H -0.1977 0.9972 0.4606 0.039 Uiso 1 1 calc R . .
O28 O 0.0647(13) 1.0127(11) 0.4865(3) 0.049(2) Uani 1 1 d . . .
H28 H 0.0927 1.0712 0.5036 0.073 Uiso 1 1 calc R . .
C22 C -0.1677(17) 0.8442(13) 0.5053(4) 0.032(3) Uani 1 1 d . . .
H22A H -0.2927 0.8081 0.4982 0.038 Uiso 1 1 calc R . .
H22B H -0.0700 0.7815 0.4954 0.038 Uiso 1 1 calc R . .

loop_
_atom_site_aniso_label
_atom_site_aniso_U_11
_atom_site_aniso_U_22
_atom_site_aniso_U_33
_atom_site_aniso_U_23
_atom_site_aniso_U_13
_atom_site_aniso_U_12
Re 0.03368(19) 0.02806(19) 0.02784(19) -0.0002(4) -0.00115(18) 0.0032(4)
N10 0.046(7) 0.071(8) 0.025(6) -0.005(6) 0.005(5) 0.013(6)
O10 0.078(7) 0.029(5) 0.051(7) -0.014(4) 0.020(5) -0.023(5)
C20 0.048(7) 0.031(5) 0.021(5) 0.003(4) -0.017(6) -0.021(5)
O20 0.027(4) 0.059(6) 0.055(6) -0.005(5) 0.020(4) 0.003(4)
C30 0.038(7) 0.031(6) 0.062(10) -0.018(7) 0.007(7) -0.008(5)
O30 0.069(7) 0.055(6) 0.031(5) -0.001(4) -0.025(5) 0.025(5)
N11 0.024(3) 0.026(5) 0.028(4) 0.001(5) -0.002(3) 0.003(5)
C12 0.031(6) 0.023(6) 0.031(7) -0.013(5) 0.003(5) -0.005(5)
C13 0.037(6) 0.030(6) 0.047(8) 0.006(5) 0.000(6) -0.003(6)
O13 0.055(6) 0.033(5) 0.074(7) -0.002(5) -0.021(5) -0.011(4)
O14 0.042(5) 0.034(4) 0.030(5) 0.006(3) -0.002(4) 0.005(4)
C14 0.033(5) 0.033(6) 0.028(5) 0.008(7) 0.000(4) 0.005(8)
C15 0.025(5) 0.020(5) 0.048(8) 0.005(5) 0.004(6) 0.000(4)
O15 0.034(5) 0.042(5) 0.040(5) -0.002(4) 0.005(4) 0.020(4)
O16 0.040(5) 0.039(5) 0.024(4) -0.004(3) -0.007(4) 0.002(4)
C9 0.037(7) 0.022(6) 0.027(6) 0.016(5) 0.002(6) 0.008(5)
C8 0.041(7) 0.016(5) 0.038(7) -0.001(5) -0.010(5) 0.007(5)
N3 0.033(5) 0.015(4) 0.029(5) 0.005(3) -0.003(4) 0.003(4)
C2 0.035(6) 0.020(5) 0.029(7) 0.001(4) -0.007(6) 0.002(5)
O3 0.029(4) 0.038(5) 0.041(5) 0.003(4) 0.005(4) 0.012(4)
N1 0.031(4) 0.014(6) 0.034(5) 0.002(4) 0.003(3) 0.007(4)
C6 0.029(6) 0.026(5) 0.041(7) 0.004(5) -0.007(5) -0.001(4)
C5 0.032(5) 0.018(7) 0.036(6) 0.000(4) -0.003(5) 0.007(4)
C7 0.038(5) 0.029(7) 0.037(6) -0.008(7) 0.005(4) 0.011(7)
C4 0.023(6) 0.039(6) 0.027(6) 0.002(5) -0.004(5) 0.002(5)
O2 0.043(5) 0.028(4) 0.043(5) 0.003(4) 0.013(4) -0.013(4)
C21 0.030(7) 0.026(6) 0.033(7) 0.009(5) 0.005(5) -0.003(5)
O25 0.048(5) 0.024(4) 0.026(4) 0.004(3) 0.000(4) 0.002(4)
C24 0.040(7) 0.024(5) 0.035(7) 0.002(5) 0.007(5) 0.003(5)
C26 0.043(8) 0.047(8) 0.044(8) -0.018(7) -0.013(6) 0.027(6)
O27 0.060(6) 0.030(5) 0.039(5) 0.002(3) 0.002(4) 0.019(4)
C23 0.035(6) 0.031(6) 0.032(6) 0.005(5) 0.000(5) 0.004(5)
O28 0.040(5) 0.058(6) 0.048(6) 0.011(5) 0.009(4) -0.001(5)
C22 0.033(6) 0.032(6) 0.030(6) -0.006(5) 0.007(5) 0.004(5)

loop_
_atom_type_symbol
_atom_type_description
_atom_type_scat_dispersion_real
_atom_type_scat_dispersion_imag
_atom_type_scat_source
C C 0.0033 0.0016 'International Tables Vol C Tables 4.2.6.8 and 6.1.1.4'
H H 0.0000 0.0000 'International Tables Vol C Tables 4.2.6.8 and 6.1.1.4'
N N 0.0061 0.0033 'International Tables Vol C Tables 4.2.6.8 and 6.1.1.4'
O O 0.0106 0.0060 'International Tables Vol C Tables 4.2.6.8 and 6.1.1.4'
Re Re -1.0185 7.2310 'International Tables Vol C Tables 4.2.6.8 and 6.1.1.4'

loop_
_geom_angle_atom_site_label_1
_geom_angle_atom_site_label_2
_geom_angle_atom_site_label_3
_geom_angle
_geom_angle_site_symmetry_1
_geom_angle_site_symmetry_3
_geom_angle_publ_flag
N10 Re C20 91.1(5) . . ?
N10 Re C30 90.6(5) . . ?
C20 Re C30 93.1(5) . . ?
N10 Re O14 176.8(4) . . ?
C20 Re O14 92.1(4) . . ?
C30 Re O14 89.7(4) . . ?
N10 Re O16 93.5(4) . . ?
C20 Re O16 173.2(4) . . ?
C30 Re O16 91.9(5) . . ?
O14 Re O16 83.3(3) . . ?
N10 Re N11 99.8(5) . . ?
C20 Re N11 94.4(4) . . ?
C30 Re N11 167.1(5) . . ?
O14 Re N11 79.5(4) . . ?
O16 Re N11 79.9(3) . . ?
O10 N10 Re 177.3(11) . . ?
O20 C20 Re 174.1(10) . . ?
O30 C30 Re 176.5(12) . . ?
C14 N11 C12 110.9(11) . . ?
C14 N11 C9 111.3(11) . . ?
C12 N11 C9 110.2(9) . . ?
C14 N11 Re 107.5(6) . . ?
C12 N11 Re 104.5(7) . . ?
C9 N11 Re 112.2(8) . . ?
N11 C12 C13 113.7(11) . . ?
O13 C13 O14 121.9(12) . . ?
O13 C13 C12 124.2(13) . . ?
O14 C13 C12 113.9(11) . . ?
C13 O14 Re 118.5(7) . . ?
N11 C14 C15 114.2(9) . . ?
O15 C15 O16 123.2(11) . . ?
O15 C15 C14 119.4(11) . . ?
O16 C15 C14 117.4(10) . . ?
C15 O16 Re 118.2(8) . . ?
N11 C9 C8 113.9(10) . . ?
N3 C8 C9 109.1(9) . . ?
C4 N3 C2 125.1(9) . . ?
C4 N3 C8 116.7(10) . . ?
C2 N3 C8 118.2(10) . . ?
O3 C2 N1 124.2(11) . . ?
O3 C2 N3 120.3(10) . . ?
N1 C2 N3 115.6(10) . . ?
C2 N1 C6 120.8(10) . . ?
C2 N1 C21 115.4(9) . . ?
C6 N1 C21 123.8(9) . . ?
C5 C6 N1 124.1(11) . . ?
C6 C5 C4 118.4(11) . . ?
C6 C5 C7 121.6(11) . . ?
C4 C5 C7 120.0(11) . . ?
O2 C4 N3 119.9(11) . . ?
O2 C4 C5 124.2(11) . . ?
N3 C4 C5 115.9(10) . . ?
O25 C21 N1 108.1(9) . . ?
O25 C21 C22 106.8(9) . . ?
N1 C21 C22 112.8(10) . . ?
C21 O25 C24 108.4(9) . . ?
C26 C24 O25 109.8(11) . . ?
C26 C24 C23 117.5(11) . . ?
O25 C24 C23 106.4(9) . . ?
O27 C26 C24 114.9(11) . . ?
O28 C23 C24 112.1(11) . . ?
O28 C23 C22 107.2(10) . . ?
C24 C23 C22 101.9(10) . . ?
C21 C22 C23 102.6(10) . . ?

loop_
_geom_bond_atom_site_label_1
_geom_bond_atom_site_label_2
_geom_bond_distance
_geom_bond_site_symmetry_2
_geom_bond_publ_flag
Re N10 1.859(14) . ?
Re C20 1.872(15) . ?
Re C30 2.001(17) . ?
Re O14 2.049(9) . ?
Re O16 2.063(9) . ?
Re N11 2.210(8) . ?
N10 O10 1.173(15) . ?
C20 O20 1.185(16) . ?
C30 O30 1.126(18) . ?
N11 C14 1.478(13) . ?
N11 C12 1.490(16) . ?
N11 C9 1.500(16) . ?
C12 C13 1.499(17) . ?
C13 O13 1.205(15) . ?
C13 O14 1.335(16) . ?
C14 C15 1.510(15) . ?
C15 O15 1.232(14) . ?
C15 O16 1.290(15) . ?
C9 C8 1.523(17) . ?
C8 N3 1.477(13) . ?
N3 C4 1.392(15) . ?
N3 C2 1.408(15) . ?
C2 O3 1.232(15) . ?
C2 N1 1.360(14) . ?
N1 C6 1.398(15) . ?
N1 C21 1.480(14) . ?
C6 C5 1.324(16) . ?
C5 C4 1.445(15) . ?
C5 C7 1.492(16) . ?
C4 O2 1.249(14) . ?
C21 O25 1.415(13) . ?
C21 C22 1.507(17) . ?
O25 C24 1.478(14) . ?
C24 C26 1.471(17) . ?
C24 C23 1.486(17) . ?
C26 O27 1.423(14) . ?
C23 O28 1.446(14) . ?
C23 C22 1.522(17) . ?

loop_
_geom_hbond_atom_site_label_D
_geom_hbond_atom_site_label_H
_geom_hbond_atom_site_label_A
_geom_hbond_distance_DH
_geom_hbond_distance_HA
_geom_hbond_distance_DA
_geom_hbond_angle_DHA
_geom_hbond_site_symmetry_A
O27 H27 O15 0.82 1.92 2.705(13) 159.3 1_465
